data_4119018
loop_
_publ_author_name
'Thomas R. Dugan'
'Eckhard Bill'
'K. Cory MacLeod'
'Gemma J. Christian'
'Ryan E. Cowley'
'William W. Brennessel'
'Shengfa Ye'
'Frank Neese'
'Patrick L. Holland'

_publ_section_title
;
 Reversible C-C Bond Formation between Redox-Active Pyridine Ligands in
 Iron Complexes
;
_journal_name_full 'Journal of the American Chemical Society'
_journal_page_first 20352
_journal_page_last 20364
_journal_paper_doi 10.1021/ja305679m
_journal_volume 134
_journal_year 2012
_chemical_formula_moiety 'C78 H102 Fe2 N8, C5 H12'
_chemical_formula_sum 'C83 H114 Fe2 N8'
_chemical_formula_weight 1335.52
_chemical_name_common '[L(Me)Fe]2(u-C10H10N2)'
_chemical_name_systematic
; 
 ? 
;
_space_group_IT_number 52
_symmetry_cell_setting orthorhombic
_symmetry_space_group_name_Hall '-P 2a 2bc'
_symmetry_space_group_name_H-M 'P n n a'
_atom_sites_solution_hydrogens geom
_atom_sites_solution_primary direct
_atom_sites_solution_secondary difmap
_audit_creation_method SHELXL-97
_cell_angle_alpha 90.00
_cell_angle_beta 90.00
_cell_angle_gamma 90.00
_cell_formula_units_Z 4
_cell_length_a 14.676(3)
_cell_length_b 34.656(8)
_cell_length_c 14.788(3)
_cell_measurement_reflns_used 3907
_cell_measurement_temperature 100.0(1)
_cell_measurement_theta_max 25.83
_cell_measurement_theta_min 2.24
_cell_volume 7521(3)
_computing_cell_refinement 'SAINT (Bruker, 2009)'
_computing_data_collection 'APEX2 (Bruker, 2009)'
_computing_data_reduction 'SAINT (Bruker, 2009)'
_computing_molecular_graphics 'SHELXTL (Sheldrick, 2008)'
_computing_publication_material 'SHELXTL (Sheldrick, 2008)'
_computing_structure_refinement 'SHELXL-97 (Sheldrick, 2008)'
_computing_structure_solution 'SIR97 (Altomare et al., 1999)'
_diffrn_ambient_temperature 100.0(1)
_diffrn_measured_fraction_theta_full 1.000
_diffrn_measured_fraction_theta_max 1.000
_diffrn_measurement_device_type 'Bruker SMART APEX II CCD Platform'
_diffrn_measurement_method 'area detector, \w scans per \f'
_diffrn_radiation_monochromator graphite
_diffrn_radiation_source 'fine-focus sealed tube'
_diffrn_radiation_type MoK\a
_diffrn_radiation_wavelength 0.71073
_diffrn_reflns_av_R_equivalents 0.1220
_diffrn_reflns_av_sigmaI/netI 0.0654
_diffrn_reflns_limit_h_max 18
_diffrn_reflns_limit_h_min -18
_diffrn_reflns_limit_k_max 43
_diffrn_reflns_limit_k_min -43
_diffrn_reflns_limit_l_max 18
_diffrn_reflns_limit_l_min -18
_diffrn_reflns_number 64735
_diffrn_reflns_theta_full 26.37
_diffrn_reflns_theta_max 26.37
_diffrn_reflns_theta_min 1.95
_diffrn_standards_number 0
_exptl_absorpt_coefficient_mu 0.434
_exptl_absorpt_correction_T_max 0.9259
_exptl_absorpt_correction_T_min 0.9030
_exptl_absorpt_correction_type multi-scan
_exptl_absorpt_process_details 'SADABS (Sheldrick, 2008)'
_exptl_crystal_colour 'dark red'
_exptl_crystal_density_diffrn 1.179
_exptl_crystal_description block
_exptl_crystal_F_000 2880
_exptl_crystal_size_max 0.24
_exptl_crystal_size_mid 0.20
_exptl_crystal_size_min 0.18
_refine_diff_density_max 0.325
_refine_diff_density_min -0.395
_refine_diff_density_rms 0.063
_refine_ls_extinction_method none
_refine_ls_goodness_of_fit_ref 1.064
_refine_ls_hydrogen_treatment constr
_refine_ls_matrix_type full
_refine_ls_number_parameters 442
_refine_ls_number_reflns 7699
_refine_ls_number_restraints 1
_refine_ls_restrained_S_all 1.064
_refine_ls_R_factor_all 0.1099
_refine_ls_R_factor_gt 0.0649
_refine_ls_shift/su_max 0.000
_refine_ls_shift/su_mean 0.000
_refine_ls_structure_factor_coef Fsqd
_refine_ls_weighting_details 'calc w=1/[\s^2^(Fo^2^)+(0.0341P)^2^+13.5325P] where P=(Fo^2^+2Fc^2^)/3'
_refine_ls_weighting_scheme calc
_refine_ls_wR_factor_gt 0.1244
_refine_ls_wR_factor_ref 0.1417
_reflns_number_gt 5036
_reflns_number_total 7699
_reflns_threshold_expression >2sigma(I)
_cod_data_source_file ja305679m_si_002_2.cif
_cod_data_source_block holtd24
_cod_database_code 4119018

loop_
_symmetry_equiv_pos_as_xyz
'x, y, z'
'-x+1/2, -y, z'
'-x+1/2, y+1/2, -z+1/2'
'x, -y+1/2, -z+1/2'
'-x, -y, -z'
'x-1/2, y, -z'
'x-1/2, -y-1/2, z-1/2'
'-x, y-1/2, z-1/2'

loop_
_atom_site_label
_atom_site_type_symbol
_atom_site_fract_x
_atom_site_fract_y
_atom_site_fract_z
_atom_site_U_iso_or_equiv
_atom_site_adp_type
_atom_site_occupancy
_atom_site_symmetry_multiplicity
_atom_site_calc_flag
_atom_site_refinement_flags
_atom_site_disorder_assembly
_atom_site_disorder_group
Fe1 Fe 0.43080(4) 0.130671(13) 0.27527(3) 0.02699(13) Uani 1 1 d . . .
N11 N 0.3348(2) 0.10567(8) 0.19942(19) 0.0304(7) Uani 1 1 d . . .
N21 N 0.45287(19) 0.08301(7) 0.34871(18) 0.0259(6) Uani 1 1 d . . .
C11 C 0.2211(3) 0.05626(12) 0.1603(3) 0.0561(13) Uani 1 1 d . . .
H11A H 0.1776 0.0765 0.1438 0.084 Uiso 1 1 calc R . .
H11B H 0.1892 0.0355 0.1922 0.084 Uiso 1 1 calc R . .
H11C H 0.2494 0.0459 0.1054 0.084 Uiso 1 1 calc R . .
C21 C 0.2934(3) 0.07289(10) 0.2206(3) 0.0355(9) Uani 1 1 d . . .
C31 C 0.3185(3) 0.05069(10) 0.2962(2) 0.0324(9) Uani 1 1 d . . .
H31A H 0.2772 0.0307 0.3119 0.039 Uiso 1 1 calc R . .
C41 C 0.3948(3) 0.05366(9) 0.3512(2) 0.0284(8) Uani 1 1 d . . .
C51 C 0.4121(3) 0.02013(10) 0.4140(2) 0.0341(9) Uani 1 1 d . . .
H51A H 0.4089 0.0290 0.4768 0.051 Uiso 1 1 calc R . .
H51B H 0.4727 0.0094 0.4021 0.051 Uiso 1 1 calc R . .
H51C H 0.3659 0.0002 0.4040 0.051 Uiso 1 1 calc R . .
C12 C 0.3109(3) 0.12364(10) 0.1142(2) 0.0344(9) Uani 1 1 d . . .
C22 C 0.2408(3) 0.15068(10) 0.1115(2) 0.0354(9) Uani 1 1 d . . .
C32 C 0.2201(3) 0.16794(11) 0.0285(3) 0.0412(10) Uani 1 1 d . . .
H32A H 0.1722 0.1863 0.0251 0.049 Uiso 1 1 calc R . .
C42 C 0.2682(3) 0.15858(11) -0.0482(3) 0.0443(11) Uani 1 1 d . . .
H42A H 0.2535 0.1705 -0.1043 0.053 Uiso 1 1 calc R . .
C52 C 0.3376(3) 0.13203(12) -0.0438(3) 0.0453(10) Uani 1 1 d . . .
H52D H 0.3709 0.1260 -0.0970 0.054 Uiso 1 1 calc R . .
C62 C 0.3602(3) 0.11371(11) 0.0372(3) 0.0383(10) Uani 1 1 d . . .
C72 C 0.1858(3) 0.16083(11) 0.1948(3) 0.0400(10) Uani 1 1 d . . .
H72A H 0.2123 0.1462 0.2468 0.048 Uiso 1 1 calc R . .
C82 C 0.1937(3) 0.20361(10) 0.2169(3) 0.0462(10) Uani 1 1 d . . .
H82A H 0.1649 0.2087 0.2755 0.069 Uiso 1 1 calc R . .
H82B H 0.1630 0.2187 0.1699 0.069 Uiso 1 1 calc R . .
H82C H 0.2581 0.2109 0.2196 0.069 Uiso 1 1 calc R . .
C92 C 0.0868(3) 0.14960(13) 0.1871(3) 0.0527(12) Uani 1 1 d . . .
H92A H 0.0821 0.1218 0.1753 0.079 Uiso 1 1 calc R . .
H92B H 0.0586 0.1639 0.1372 0.079 Uiso 1 1 calc R . .
H92C H 0.0553 0.1558 0.2437 0.079 Uiso 1 1 calc R . .
C102 C 0.4360(3) 0.08351(11) 0.0382(3) 0.0452(10) Uani 1 1 d . . .
H10A H 0.4322 0.0695 0.0972 0.054 Uiso 1 1 calc R . .
C112 C 0.5291(3) 0.10230(14) 0.0334(3) 0.0593(13) Uani 1 1 d . . .
H11D H 0.5763 0.0823 0.0318 0.089 Uiso 1 1 calc R . .
H11E H 0.5382 0.1187 0.0866 0.089 Uiso 1 1 calc R . .
H11F H 0.5331 0.1181 -0.0215 0.089 Uiso 1 1 calc R . .
C122 C 0.4250(4) 0.05404(14) -0.0360(4) 0.086(2) Uani 1 1 d . . .
H12A H 0.4740 0.0349 -0.0317 0.128 Uiso 1 1 calc R . .
H12B H 0.4280 0.0669 -0.0949 0.128 Uiso 1 1 calc R . .
H12C H 0.3660 0.0411 -0.0295 0.128 Uiso 1 1 calc R . .
C13 C 0.5369(2) 0.07864(9) 0.3971(2) 0.0282(8) Uani 1 1 d . . .
C23 C 0.6142(3) 0.06583(9) 0.3506(3) 0.0315(8) Uani 1 1 d . . .
C33 C 0.6933(3) 0.05998(10) 0.3982(3) 0.0361(9) Uani 1 1 d . . .
H33A H 0.7457 0.0506 0.3675 0.043 Uiso 1 1 calc R . .
C43 C 0.6983(3) 0.06735(10) 0.4894(3) 0.0369(9) Uani 1 1 d . . .
H43A H 0.7533 0.0625 0.5214 0.044 Uiso 1 1 calc R . .
C53 C 0.6233(3) 0.08183(10) 0.5343(3) 0.0342(9) Uani 1 1 d . . .
H53A H 0.6279 0.0879 0.5968 0.041 Uiso 1 1 calc R . .
C63 C 0.5415(2) 0.08771(9) 0.4899(2) 0.0283(8) Uani 1 1 d . . .
C73 C 0.6111(3) 0.05887(11) 0.2489(3) 0.0392(10) Uani 1 1 d . . .
H73A H 0.5625 0.0759 0.2234 0.047 Uiso 1 1 calc R . .
C83 C 0.7004(3) 0.06968(13) 0.2027(3) 0.0550(12) Uani 1 1 d . . .
H83A H 0.6943 0.0661 0.1372 0.083 Uiso 1 1 calc R . .
H83B H 0.7494 0.0531 0.2255 0.083 Uiso 1 1 calc R . .
H83C H 0.7149 0.0967 0.2157 0.083 Uiso 1 1 calc R . .
C93 C 0.5850(4) 0.01739(12) 0.2271(3) 0.0614(13) Uani 1 1 d . . .
H93A H 0.5248 0.0118 0.2525 0.092 Uiso 1 1 calc R . .
H93B H 0.6301 -0.0002 0.2535 0.092 Uiso 1 1 calc R . .
H93C H 0.5834 0.0139 0.1614 0.092 Uiso 1 1 calc R . .
C103 C 0.4619(3) 0.10482(10) 0.5405(2) 0.0320(8) Uani 1 1 d . . .
H10B H 0.4065 0.1020 0.5017 0.038 Uiso 1 1 calc R . .
C113 C 0.4781(3) 0.14816(11) 0.5558(3) 0.0409(10) Uani 1 1 d . . .
H11G H 0.4904 0.1607 0.4977 0.061 Uiso 1 1 calc R . .
H11H H 0.5304 0.1517 0.5961 0.061 Uiso 1 1 calc R . .
H11I H 0.4238 0.1597 0.5834 0.061 Uiso 1 1 calc R . .
C123 C 0.4429(3) 0.08496(12) 0.6308(2) 0.0422(10) Uani 1 1 d . . .
H12D H 0.4299 0.0576 0.6203 0.063 Uiso 1 1 calc R . .
H12E H 0.3902 0.0971 0.6598 0.063 Uiso 1 1 calc R . .
H12F H 0.4963 0.0874 0.6702 0.063 Uiso 1 1 calc R . .
N14 N 0.5286(2) 0.16512(8) 0.23898(19) 0.0294(7) Uani 1 1 d . . .
C14 C 0.6072(3) 0.16846(10) 0.2900(2) 0.0315(8) Uani 1 1 d . . .
H14A H 0.6180 0.1488 0.3336 0.038 Uiso 1 1 calc R . .
C24 C 0.6695(3) 0.19645(9) 0.2843(2) 0.0315(8) Uani 1 1 d . . .
H24A H 0.7226 0.1946 0.3207 0.038 Uiso 1 1 calc R . .
C34 C 0.6597(2) 0.23055(9) 0.2232(2) 0.0301(8) Uani 1 1 d . . .
H34A H 0.7140 0.2309 0.1824 0.036 Uiso 1 1 calc R . .
C44 C 0.5780(3) 0.22427(9) 0.1654(2) 0.0300(8) Uani 1 1 d . . .
H44A H 0.5662 0.2424 0.1186 0.036 Uiso 1 1 calc R . .
C54 C 0.5202(3) 0.19467(10) 0.1753(2) 0.0319(8) Uani 1 1 d . . .
H54A H 0.4692 0.1937 0.1358 0.038 Uiso 1 1 calc R . .
N24 N 0.3578(2) 0.16863(8) 0.36159(19) 0.0278(7) Uani 1 1 d . . .
C64 C 0.2885(3) 0.15521(10) 0.4109(2) 0.0312(8) Uani 1 1 d . . .
H64A H 0.2739 0.1286 0.4065 0.037 Uiso 1 1 calc R . .
C74 C 0.2371(3) 0.17791(11) 0.4678(2) 0.0381(9) Uani 1 1 d . . .
H74A H 0.1885 0.1671 0.5020 0.046 Uiso 1 1 calc R . .
C84 C 0.2577(3) 0.21671(11) 0.4741(3) 0.0408(10) Uani 1 1 d . . .
H84A H 0.2234 0.2332 0.5124 0.049 Uiso 1 1 calc R . .
C94 C 0.3285(3) 0.23085(11) 0.4239(3) 0.0399(10) Uani 1 1 d . . .
H94A H 0.3438 0.2575 0.4270 0.048 Uiso 1 1 calc R . .
C104 C 0.3776(3) 0.20642(10) 0.3688(2) 0.0340(9) Uani 1 1 d . . .
H10C H 0.4271 0.2166 0.3348 0.041 Uiso 1 1 calc R . .
C15 C 0.4990(8) 0.2533(4) 0.9133(9) 0.067(3) Uani 0.50 1 d PD A -1
H15A H 0.5327 0.2726 0.8785 0.101 Uiso 0.50 1 calc PR A -1
H15B H 0.5362 0.2300 0.9196 0.101 Uiso 0.50 1 calc PR A -1
H15C H 0.4849 0.2636 0.9734 0.101 Uiso 0.50 1 calc PR A -1
C25 C 0.4098(15) 0.2433(6) 0.8640(12) 0.106(6) Uani 0.50 1 d PD A -1
H25A H 0.3798 0.2219 0.8966 0.127 Uiso 0.50 1 calc PR A -1
H25B H 0.3688 0.2659 0.8672 0.127 Uiso 0.50 1 calc PR A -1
C35 C 0.420(2) 0.2319(6) 0.766(2) 0.078(3) Uani 0.50 1 d P A -1
H35A H 0.4716 0.2137 0.7594 0.093 Uiso 0.50 1 calc PR A -1
H35B H 0.3640 0.2192 0.7445 0.093 Uiso 0.50 1 calc PR A -1
C45 C 0.438(2) 0.2680(6) 0.713(2) 0.078(3) Uani 0.50 1 d PD A -1
H45A H 0.4934 0.2808 0.7366 0.093 Uiso 0.50 1 calc PR A -1
H45B H 0.3862 0.2859 0.7200 0.093 Uiso 0.50 1 calc PR A -1
C55 C 0.4516(15) 0.2592(6) 0.6123(11) 0.106(6) Uani 0.50 1 d PD A -1
H55A H 0.4073 0.2397 0.5931 0.159 Uiso 0.50 1 calc PR A -1
H55B H 0.5135 0.2494 0.6024 0.159 Uiso 0.50 1 calc PR A -1
H55C H 0.4428 0.2828 0.5771 0.159 Uiso 0.50 1 calc PR A -1

loop_
_atom_site_aniso_label
_atom_site_aniso_U_11
_atom_site_aniso_U_22
_atom_site_aniso_U_33
_atom_site_aniso_U_23
_atom_site_aniso_U_13
_atom_site_aniso_U_12
Fe1 0.0365(3) 0.0211(2) 0.0234(2) 0.0013(2) -0.0010(2) -0.0019(2)
N11 0.0438(19) 0.0219(14) 0.0254(16) 0.0007(12) -0.0059(14) 0.0012(13)
N21 0.0330(18) 0.0218(14) 0.0229(15) -0.0014(11) -0.0015(13) -0.0006(12)
C11 0.076(3) 0.032(2) 0.060(3) 0.008(2) -0.038(3) -0.016(2)
C21 0.050(2) 0.0241(17) 0.033(2) -0.0035(16) -0.0099(19) -0.0062(16)
C31 0.040(2) 0.0234(18) 0.034(2) 0.0039(15) -0.0091(17) -0.0091(16)
C41 0.042(2) 0.0212(17) 0.0225(18) 0.0000(14) 0.0006(16) 0.0019(15)
C51 0.043(2) 0.0266(18) 0.033(2) 0.0057(15) -0.0046(17) -0.0009(16)
C12 0.051(2) 0.0220(18) 0.030(2) 0.0039(15) -0.0125(18) -0.0044(16)
C22 0.051(3) 0.0253(18) 0.030(2) -0.0004(15) -0.0110(18) -0.0029(17)
C32 0.060(3) 0.031(2) 0.033(2) 0.0031(17) -0.014(2) 0.0043(19)
C42 0.065(3) 0.038(2) 0.030(2) 0.0060(17) -0.010(2) -0.001(2)
C52 0.065(3) 0.042(2) 0.028(2) -0.0013(18) -0.003(2) 0.001(2)
C62 0.056(3) 0.033(2) 0.026(2) -0.0025(16) -0.0091(18) -0.0022(19)
C72 0.056(3) 0.032(2) 0.032(2) -0.0004(16) -0.0090(19) 0.0039(19)
C82 0.061(3) 0.032(2) 0.045(2) -0.0064(19) -0.010(2) 0.0038(19)
C92 0.074(3) 0.049(3) 0.036(2) -0.004(2) 0.004(2) -0.007(2)
C102 0.064(3) 0.042(2) 0.030(2) -0.0004(17) -0.010(2) 0.008(2)
C112 0.066(3) 0.068(3) 0.044(3) 0.006(2) 0.010(2) 0.007(3)
C122 0.122(5) 0.058(3) 0.076(4) -0.031(3) -0.039(4) 0.035(3)
C13 0.034(2) 0.0186(16) 0.0317(19) 0.0039(14) -0.0024(16) -0.0030(14)
C23 0.038(2) 0.0177(17) 0.039(2) 0.0049(15) 0.0017(18) -0.0004(15)
C33 0.029(2) 0.0281(19) 0.052(3) 0.0057(18) 0.0024(19) 0.0006(16)
C43 0.037(2) 0.0269(18) 0.047(2) 0.0059(17) -0.010(2) -0.0019(16)
C53 0.040(2) 0.0297(19) 0.033(2) 0.0050(16) -0.0074(18) -0.0043(17)
C63 0.032(2) 0.0244(17) 0.0281(19) 0.0043(14) -0.0032(16) -0.0032(15)
C73 0.045(2) 0.035(2) 0.037(2) 0.0014(16) 0.0056(18) 0.0098(18)
C83 0.058(3) 0.058(3) 0.049(3) 0.009(2) 0.014(2) 0.010(2)
C93 0.092(4) 0.049(3) 0.044(3) -0.016(2) 0.012(3) -0.011(3)
C103 0.035(2) 0.0338(19) 0.0267(19) 0.0008(15) -0.0032(16) -0.0005(16)
C113 0.053(3) 0.037(2) 0.033(2) -0.0061(17) -0.0049(19) 0.0037(19)
C123 0.046(3) 0.051(2) 0.029(2) -0.0006(18) 0.0004(19) -0.004(2)
N14 0.0382(18) 0.0253(15) 0.0246(16) 0.0018(12) -0.0039(14) 0.0023(13)
C14 0.044(2) 0.0222(17) 0.029(2) 0.0035(15) 0.0019(17) 0.0061(16)
C24 0.038(2) 0.0245(17) 0.032(2) 0.0031(15) -0.0027(17) 0.0049(15)
C34 0.037(2) 0.0227(17) 0.0301(19) -0.0001(15) 0.0046(17) 0.0024(15)
C44 0.044(2) 0.0247(17) 0.0212(17) 0.0048(14) 0.0013(17) 0.0024(16)
C54 0.040(2) 0.0303(19) 0.0252(19) 0.0002(15) -0.0019(17) 0.0045(17)
N24 0.0353(18) 0.0234(15) 0.0247(16) 0.0017(12) -0.0026(13) -0.0005(13)
C64 0.037(2) 0.0266(18) 0.030(2) 0.0030(15) -0.0010(17) 0.0004(16)
C74 0.039(2) 0.044(2) 0.032(2) 0.0018(18) 0.0016(18) 0.0023(19)
C84 0.049(3) 0.041(2) 0.033(2) -0.0039(18) 0.0053(19) 0.0067(19)
C94 0.057(3) 0.0276(19) 0.035(2) -0.0055(16) 0.001(2) -0.0002(18)
C104 0.046(2) 0.0274(19) 0.029(2) 0.0009(15) 0.0007(18) -0.0048(17)
C15 0.071(8) 0.050(6) 0.081(9) -0.004(6) 0.004(7) 0.015(6)
C25 0.131(19) 0.123(7) 0.063(8) -0.026(6) -0.037(7) 0.006(8)
C35 0.071(9) 0.075(4) 0.086(12) -0.011(5) -0.001(6) 0.023(7)
C45 0.071(9) 0.075(4) 0.086(12) -0.011(5) -0.001(6) 0.023(7)
C55 0.131(19) 0.123(7) 0.063(8) -0.026(6) -0.037(7) 0.006(8)

loop_
_atom_type_symbol
_atom_type_description
_atom_type_scat_dispersion_real
_atom_type_scat_dispersion_imag
_atom_type_scat_source
C C 0.0033 0.0016 'International Tables Vol C Tables 4.2.6.8 and 6.1.1.4'
H H 0.0000 0.0000 'International Tables Vol C Tables 4.2.6.8 and 6.1.1.4'
N N 0.0061 0.0033 'International Tables Vol C Tables 4.2.6.8 and 6.1.1.4'
Fe Fe 0.3463 0.8444 'International Tables Vol C Tables 4.2.6.8 and 6.1.1.4'

loop_
_geom_angle_atom_site_label_1
_geom_angle_atom_site_label_2
_geom_angle_atom_site_label_3
_geom_angle
_geom_angle_site_symmetry_1
_geom_angle_site_symmetry_3
N14 Fe1 N11 129.22(12) . .
N14 Fe1 N21 122.49(12) . .
N11 Fe1 N21 93.49(11) . .
N14 Fe1 N24 99.11(11) . .
N11 Fe1 N24 104.47(12) . .
N21 Fe1 N24 105.46(11) . .
C21 N11 C12 117.6(3) . .
C21 N11 Fe1 124.2(2) . .
C12 N11 Fe1 118.2(2) . .
C41 N21 C13 117.2(3) . .
C41 N21 Fe1 122.9(2) . .
C13 N21 Fe1 119.8(2) . .
C21 C11 H11A 109.5 . .
C21 C11 H11B 109.5 . .
H11A C11 H11B 109.5 . .
C21 C11 H11C 109.5 . .
H11A C11 H11C 109.5 . .
H11B C11 H11C 109.5 . .
N11 C21 C31 122.4(3) . .
N11 C21 C11 120.8(3) . .
C31 C21 C11 116.6(3) . .
C41 C31 C21 129.6(3) . .
C41 C31 H31A 115.2 . .
C21 C31 H31A 115.2 . .
N21 C41 C31 124.0(3) . .
N21 C41 C51 119.9(3) . .
C31 C41 C51 116.1(3) . .
C41 C51 H51A 109.5 . .
C41 C51 H51B 109.5 . .
H51A C51 H51B 109.5 . .
C41 C51 H51C 109.5 . .
H51A C51 H51C 109.5 . .
H51B C51 H51C 109.5 . .
C62 C12 C22 121.8(3) . .
C62 C12 N11 118.7(3) . .
C22 C12 N11 119.5(3) . .
C12 C22 C32 118.3(4) . .
C12 C22 C72 121.8(3) . .
C32 C22 C72 119.9(4) . .
C42 C32 C22 120.7(4) . .
C42 C32 H32A 119.6 . .
C22 C32 H32A 119.6 . .
C52 C42 C32 119.9(4) . .
C52 C42 H42A 120.0 . .
C32 C42 H42A 120.0 . .
C42 C52 C62 121.5(4) . .
C42 C52 H52D 119.2 . .
C62 C52 H52D 119.2 . .
C12 C62 C52 117.7(4) . .
C12 C62 C102 122.7(3) . .
C52 C62 C102 119.6(4) . .
C92 C72 C22 113.1(3) . .
C92 C72 C82 109.9(3) . .
C22 C72 C82 111.2(3) . .
C92 C72 H72A 107.5 . .
C22 C72 H72A 107.5 . .
C82 C72 H72A 107.5 . .
C72 C82 H82A 109.5 . .
C72 C82 H82B 109.5 . .
H82A C82 H82B 109.5 . .
C72 C82 H82C 109.5 . .
H82A C82 H82C 109.5 . .
H82B C82 H82C 109.5 . .
C72 C92 H92A 109.5 . .
C72 C92 H92B 109.5 . .
H92A C92 H92B 109.5 . .
C72 C92 H92C 109.5 . .
H92A C92 H92C 109.5 . .
H92B C92 H92C 109.5 . .
C122 C102 C112 110.6(4) . .
C122 C102 C62 112.3(4) . .
C112 C102 C62 111.2(3) . .
C122 C102 H10A 107.5 . .
C112 C102 H10A 107.5 . .
C62 C102 H10A 107.5 . .
C102 C112 H11D 109.5 . .
C102 C112 H11E 109.5 . .
H11D C112 H11E 109.5 . .
C102 C112 H11F 109.5 . .
H11D C112 H11F 109.5 . .
H11E C112 H11F 109.5 . .
C102 C122 H12A 109.5 . .
C102 C122 H12B 109.5 . .
H12A C122 H12B 109.5 . .
C102 C122 H12C 109.5 . .
H12A C122 H12C 109.5 . .
H12B C122 H12C 109.5 . .
C23 C13 C63 120.7(3) . .
C23 C13 N21 119.1(3) . .
C63 C13 N21 120.2(3) . .
C33 C23 C13 118.7(3) . .
C33 C23 C73 120.5(3) . .
C13 C23 C73 120.8(3) . .
C23 C33 C43 121.4(4) . .
C23 C33 H33A 119.3 . .
C43 C33 H33A 119.3 . .
C33 C43 C53 119.8(4) . .
C33 C43 H43A 120.1 . .
C53 C43 H43A 120.1 . .
C43 C53 C63 121.2(4) . .
C43 C53 H53A 119.4 . .
C63 C53 H53A 119.4 . .
C53 C63 C13 118.1(3) . .
C53 C63 C103 119.6(3) . .
C13 C63 C103 122.3(3) . .
C93 C73 C23 111.4(3) . .
C93 C73 C83 110.7(4) . .
C23 C73 C83 112.2(3) . .
C93 C73 H73A 107.4 . .
C23 C73 H73A 107.4 . .
C83 C73 H73A 107.4 . .
C73 C83 H83A 109.5 . .
C73 C83 H83B 109.5 . .
H83A C83 H83B 109.5 . .
C73 C83 H83C 109.5 . .
H83A C83 H83C 109.5 . .
H83B C83 H83C 109.5 . .
C73 C93 H93A 109.5 . .
C73 C93 H93B 109.5 . .
H93A C93 H93B 109.5 . .
C73 C93 H93C 109.5 . .
H93A C93 H93C 109.5 . .
H93B C93 H93C 109.5 . .
C63 C103 C123 113.5(3) . .
C63 C103 C113 109.7(3) . .
C123 C103 C113 109.8(3) . .
C63 C103 H10B 107.9 . .
C123 C103 H10B 107.9 . .
C113 C103 H10B 107.9 . .
C103 C113 H11G 109.5 . .
C103 C113 H11H 109.5 . .
H11G C113 H11H 109.5 . .
C103 C113 H11I 109.5 . .
H11G C113 H11I 109.5 . .
H11H C113 H11I 109.5 . .
C103 C123 H12D 109.5 . .
C103 C123 H12E 109.5 . .
H12D C123 H12E 109.5 . .
C103 C123 H12F 109.5 . .
H12D C123 H12F 109.5 . .
H12E C123 H12F 109.5 . .
C14 N14 C54 112.3(3) . .
C14 N14 Fe1 121.1(2) . .
C54 N14 Fe1 124.9(2) . .
C24 C14 N14 126.7(3) . .
C24 C14 H14A 116.7 . .
N14 C14 H14A 116.7 . .
C14 C24 C34 123.1(3) . .
C14 C24 H24A 118.4 . .
C34 C24 H24A 118.4 . .
C44 C34 C24 108.0(3) . .
C44 C34 C34 114.7(2) . 4
C24 C34 C34 112.1(4) . 4
C44 C34 H34A 107.2 . .
C24 C34 H34A 107.2 . .
C34 C34 H34A 107.2 4 .
C54 C44 C34 124.0(3) . .
C54 C44 H44A 118.0 . .
C34 C44 H44A 118.0 . .
C44 C54 N14 125.4(3) . .
C44 C54 H54A 117.3 . .
N14 C54 H54A 117.3 . .
C64 N24 C104 117.5(3) . .
C64 N24 Fe1 119.8(2) . .
C104 N24 Fe1 122.7(2) . .
N24 C64 C74 123.5(3) . .
N24 C64 H64A 118.2 . .
C74 C64 H64A 118.2 . .
C64 C74 C84 118.5(4) . .
C64 C74 H74A 120.8 . .
C84 C74 H74A 120.8 . .
C94 C84 C74 118.6(4) . .
C94 C84 H84A 120.7 . .
C74 C84 H84A 120.7 . .
C84 C94 C104 119.9(4) . .
C84 C94 H94A 120.1 . .
C104 C94 H94A 120.1 . .
N24 C104 C94 122.1(4) . .
N24 C104 H10C 119.0 . .
C94 C104 H10C 119.0 . .
C35 C25 C15 115.3(17) . .
C35 C25 H25A 108.4 . .
C15 C25 H25A 108.4 . .
C35 C25 H25B 108.4 . .
C15 C25 H25B 108.4 . .
H25A C25 H25B 107.5 . .
C45 C35 C25 107.8(13) . .
C45 C35 H35A 110.1 . .
C25 C35 H35A 110.1 . .
C45 C35 H35B 110.1 . .
C25 C35 H35B 110.1 . .
H35A C35 H35B 108.5 . .
C35 C45 C55 111.7(13) . .
C35 C45 H45A 109.3 . .
C55 C45 H45A 109.3 . .
C35 C45 H45B 109.3 . .
C55 C45 H45B 109.3 . .
H45A C45 H45B 107.9 . .

loop_
_geom_bond_atom_site_label_1
_geom_bond_atom_site_label_2
_geom_bond_distance
_geom_bond_site_symmetry_2
Fe1 N14 1.942(3) .
Fe1 N11 1.999(3) .
Fe1 N21 2.003(3) .
Fe1 N24 2.123(3) .
N11 C21 1.326(4) .
N11 C12 1.449(4) .
N21 C41 1.328(4) .
N21 C13 1.434(4) .
C11 C21 1.501(5) .
C11 H11A 0.9800 .
C11 H11B 0.9800 .
C11 H11C 0.9800 .
C21 C31 1.406(5) .
C31 C41 1.387(5) .
C31 H31A 0.9500 .
C41 C51 1.509(5) .
C51 H51A 0.9800 .
C51 H51B 0.9800 .
C51 H51C 0.9800 .
C12 C62 1.392(5) .
C12 C22 1.392(5) .
C22 C32 1.399(5) .
C22 C72 1.514(5) .
C32 C42 1.376(5) .
C32 H32A 0.9500 .
C42 C52 1.374(6) .
C42 H42A 0.9500 .
C52 C62 1.395(5) .
C52 H52D 0.9500 .
C62 C102 1.527(6) .
C72 C92 1.509(6) .
C72 C82 1.523(5) .
C72 H72A 1.0000 .
C82 H82A 0.9800 .
C82 H82B 0.9800 .
C82 H82C 0.9800 .
C92 H92A 0.9800 .
C92 H92B 0.9800 .
C92 H92C 0.9800 .
C102 C122 1.508(6) .
C102 C112 1.516(6) .
C102 H10A 1.0000 .
C112 H11D 0.9800 .
C112 H11E 0.9800 .
C112 H11F 0.9800 .
C122 H12A 0.9800 .
C122 H12B 0.9800 .
C122 H12C 0.9800 .
C13 C23 1.399(5) .
C13 C63 1.409(5) .
C23 C33 1.373(5) .
C23 C73 1.524(5) .
C33 C43 1.375(5) .
C33 H33A 0.9500 .
C43 C53 1.380(5) .
C43 H43A 0.9500 .
C53 C63 1.384(5) .
C53 H53A 0.9500 .
C63 C103 1.508(5) .
C73 C93 1.522(5) .
C73 C83 1.524(6) .
C73 H73A 1.0000 .
C83 H83A 0.9800 .
C83 H83B 0.9800 .
C83 H83C 0.9800 .
C93 H93A 0.9800 .
C93 H93B 0.9800 .
C93 H93C 0.9800 .
C103 C123 1.529(5) .
C103 C113 1.538(5) .
C103 H10B 1.0000 .
C113 H11G 0.9800 .
C113 H11H 0.9800 .
C113 H11I 0.9800 .
C123 H12D 0.9800 .
C123 H12E 0.9800 .
C123 H12F 0.9800 .
N14 C14 1.383(4) .
N14 C54 1.397(4) .
C14 C24 1.336(5) .
C14 H14A 0.9500 .
C24 C34 1.494(5) .
C24 H24A 0.9500 .
C34 C44 1.488(5) .
C34 C34 1.563(6) 4
C34 H34A 1.0000 .
C44 C54 1.339(5) .
C44 H44A 0.9500 .
C54 H54A 0.9500 .
N24 C64 1.335(4) .
N24 C104 1.346(4) .
C64 C74 1.377(5) .
C64 H64A 0.9500 .
C74 C84 1.381(5) .
C74 H74A 0.9500 .
C84 C94 1.368(5) .
C84 H84A 0.9500 .
C94 C104 1.379(5) .
C94 H94A 0.9500 .
C104 H10C 0.9500 .
C15 C25 1.54(2) .
C15 H15A 0.9800 .
C15 H15B 0.9800 .
C15 H15C 0.9800 .
C25 C35 1.50(3) .
C25 H25A 0.9900 .
C25 H25B 0.9900 .
C35 C45 1.502(17) .
C35 H35A 0.9900 .
C35 H35B 0.9900 .
C45 C55 1.53(2) .
C45 H45A 0.9900 .
C45 H45B 0.9900 .
C55 H55A 0.9800 .
C55 H55B 0.9800 .
C55 H55C 0.9800 .

loop_
_geom_torsion_atom_site_label_1
_geom_torsion_atom_site_label_2
_geom_torsion_atom_site_label_3
_geom_torsion_atom_site_label_4
_geom_torsion
_geom_torsion_site_symmetry_1
_geom_torsion_site_symmetry_4
N14 Fe1 N11 C21 153.8(3) . .
N21 Fe1 N11 C21 15.7(3) . .
N24 Fe1 N11 C21 -91.2(3) . .
N14 Fe1 N11 C12 -23.8(3) . .
N21 Fe1 N11 C12 -161.9(3) . .
N24 Fe1 N11 C12 91.1(3) . .
N14 Fe1 N21 C41 -159.0(2) . .
N11 Fe1 N21 C41 -16.8(3) . .
N24 Fe1 N21 C41 89.3(3) . .
N14 Fe1 N21 C13 17.2(3) . .
N11 Fe1 N21 C13 159.3(2) . .
N24 Fe1 N21 C13 -94.6(2) . .
C12 N11 C21 C31 172.5(3) . .
Fe1 N11 C21 C31 -5.1(5) . .
C12 N11 C21 C11 -3.1(5) . .
Fe1 N11 C21 C11 179.3(3) . .
N11 C21 C31 C41 -12.0(6) . .
C11 C21 C31 C41 163.8(4) . .
C13 N21 C41 C31 -168.6(3) . .
Fe1 N21 C41 C31 7.6(5) . .
C13 N21 C41 C51 8.9(5) . .
Fe1 N21 C41 C51 -174.9(2) . .
C21 C31 C41 N21 10.6(6) . .
C21 C31 C41 C51 -167.0(4) . .
C21 N11 C12 C62 -89.8(4) . .
Fe1 N11 C12 C62 88.0(4) . .
C21 N11 C12 C22 91.3(4) . .
Fe1 N11 C12 C22 -90.9(4) . .
C62 C12 C22 C32 0.3(6) . .
N11 C12 C22 C32 179.2(3) . .
C62 C12 C22 C72 178.6(3) . .
N11 C12 C22 C72 -2.5(5) . .
C12 C22 C32 C42 -0.5(6) . .
C72 C22 C32 C42 -178.8(4) . .
C22 C32 C42 C52 0.0(6) . .
C32 C42 C52 C62 0.7(6) . .
C22 C12 C62 C52 0.4(6) . .
N11 C12 C62 C52 -178.5(3) . .
C22 C12 C62 C102 -178.7(4) . .
N11 C12 C62 C102 2.4(5) . .
C42 C52 C62 C12 -0.9(6) . .
C42 C52 C62 C102 178.2(4) . .
C12 C22 C72 C92 -115.3(4) . .
C32 C22 C72 C92 63.1(5) . .
C12 C22 C72 C82 120.6(4) . .
C32 C22 C72 C82 -61.1(5) . .
C12 C62 C102 C122 130.2(4) . .
C52 C62 C102 C122 -48.8(6) . .
C12 C62 C102 C112 -105.3(4) . .
C52 C62 C102 C112 75.7(5) . .
C41 N21 C13 C23 95.1(4) . .
Fe1 N21 C13 C23 -81.3(3) . .
C41 N21 C13 C63 -85.9(4) . .
Fe1 N21 C13 C63 97.8(3) . .
C63 C13 C23 C33 4.0(5) . .
N21 C13 C23 C33 -177.0(3) . .
C63 C13 C23 C73 -175.4(3) . .
N21 C13 C23 C73 3.6(5) . .
C13 C23 C33 C43 -1.7(5) . .
C73 C23 C33 C43 177.7(3) . .
C23 C33 C43 C53 -1.6(5) . .
C33 C43 C53 C63 2.5(5) . .
C43 C53 C63 C13 -0.2(5) . .
C43 C53 C63 C103 -178.0(3) . .
C23 C13 C63 C53 -3.0(5) . .
N21 C13 C63 C53 177.9(3) . .
C23 C13 C63 C103 174.6(3) . .
N21 C13 C63 C103 -4.4(5) . .
C33 C23 C73 C93 89.7(4) . .
C13 C23 C73 C93 -90.9(4) . .
C33 C23 C73 C83 -35.1(5) . .
C13 C23 C73 C83 144.3(3) . .
C53 C63 C103 C123 -49.4(4) . .
C13 C63 C103 C123 133.0(3) . .
C53 C63 C103 C113 73.9(4) . .
C13 C63 C103 C113 -103.7(4) . .
N11 Fe1 N14 C14 -155.5(2) . .
N21 Fe1 N14 C14 -27.7(3) . .
N24 Fe1 N14 C14 87.3(3) . .
N11 Fe1 N14 C54 40.4(3) . .
N21 Fe1 N14 C54 168.2(2) . .
N24 Fe1 N14 C54 -76.9(3) . .
C54 N14 C14 C24 1.7(5) . .
Fe1 N14 C14 C24 -164.3(3) . .
N14 C14 C24 C34 3.8(6) . .
C14 C24 C34 C44 -7.2(5) . .
C14 C24 C34 C34 120.0(3) . 4
C24 C34 C44 C54 6.2(5) . .
C34 C34 C44 C54 -119.5(4) 4 .
C34 C44 C54 N14 -1.6(6) . .
C14 N14 C54 C44 -2.8(5) . .
Fe1 N14 C54 C44 162.5(3) . .
N14 Fe1 N24 C64 -172.4(3) . .
N11 Fe1 N24 C64 53.0(3) . .
N21 Fe1 N24 C64 -44.9(3) . .
N14 Fe1 N24 C104 8.2(3) . .
N11 Fe1 N24 C104 -126.4(3) . .
N21 Fe1 N24 C104 135.7(3) . .
C104 N24 C64 C74 0.1(5) . .
Fe1 N24 C64 C74 -179.4(3) . .
N24 C64 C74 C84 0.4(6) . .
C64 C74 C84 C94 -0.4(6) . .
C74 C84 C94 C104 -0.2(6) . .
C64 N24 C104 C94 -0.7(5) . .
Fe1 N24 C104 C94 178.8(3) . .
C84 C94 C104 N24 0.7(6) . .
C15 C25 C35 C45 -75(3) . .
C25 C35 C45 C55 178.9(13) . .
